data_7134234
loop_
_publ_author_name
'Griggs, Samuel D.'
'Piticari, Amalia-Sofia'
'Liver, Samuel'
'Arter, Chris'
'Sievers, Sonja'
'Marsden, Stephen P.'
'Nelson, Adam'

_publ_section_title
;
 Phenotype-directed discovery of diverse, biologically-relevant molecular
 scaffolds.
;
_journal_name_full 'Chemical communications (Cambridge, England)'
_journal_paper_doi 10.1039/d4cc06605g
_journal_year 2025
_chemical_formula_moiety 'C23 H23 N O5 S'
_chemical_formula_sum 'C23 H23 N O5 S'
_chemical_formula_weight 425.48
_space_group_crystal_system triclinic
_space_group_IT_number 2
_space_group_name_Hall '-P 1'
_space_group_name_H-M_alt 'P -1'
_atom_sites_solution_hydrogens geom
_atom_sites_solution_primary dual
_audit_creation_date 2023-03-09
_audit_creation_method
;
Olex2 1.5
(compiled 2023.02.24 svn.rf166f9f3 for OlexSys, GUI svn.r6725)
;
_audit_update_record
;
2024-12-16 deposited with the CCDC.	2025-01-30 downloaded from the CCDC.
;
_cell_angle_alpha 98.202(5)
_cell_angle_beta 100.953(5)
_cell_angle_gamma 94.096(4)
_cell_formula_units_Z 2
_cell_length_a 9.5157(5)
_cell_length_b 9.7021(5)
_cell_length_c 11.1463(7)
_cell_measurement_reflns_used 3820
_cell_measurement_temperature 100.01(10)
_cell_measurement_theta_max 72.4630
_cell_measurement_theta_min 4.0010
_cell_volume 994.82(10)
_computing_cell_refinement 'CrysAlisPro 1.171.42.81a (Rigaku OD, 2023)'
_computing_data_collection 'CrysAlisPro 1.171.42.81a (Rigaku OD, 2023)'
_computing_data_reduction 'CrysAlisPro 1.171.42.81a (Rigaku OD, 2023)'
_computing_molecular_graphics 'Olex2 1.5 (Dolomanov et al., 2009)'
_computing_publication_material 'Olex2 1.5 (Dolomanov et al., 2009)'
_computing_structure_refinement 'SHELXL 2014/7 (Sheldrick, 2015)'
_computing_structure_solution 'SHELXT  (Sheldrick, 2015)'
_diffrn_ambient_environment N~2~
_diffrn_ambient_temperature 100.01(10)
_diffrn_detector 'CCD plate'
_diffrn_detector_area_resol_mean 5.3095
_diffrn_detector_type Atlas
_diffrn_measured_fraction_theta_full 0.952
_diffrn_measured_fraction_theta_max 0.920
_diffrn_measurement_details
;
List of Runs (angles in degrees, time in seconds):

  # Type    Start    End  Width  t~exp~   \w     \q     \k     \f   Frames
#--------------------------------------------------------------------------
  1  \w    -48.00  -7.00   1.00    3.00    --  -38.50  35.00  17.00   41
  2  \w    -87.00 -52.00   1.00    3.00    --  -38.50 -35.00-139.00   35
  3  \w     -9.00  16.00   1.00    3.00    --   40.96 -35.00-139.00   25
  4  \w     67.00 105.00   1.00    3.00    --   40.96  35.00  17.00   38
  5  \w     84.00 109.00   1.00   12.00    --  103.10 -35.00-139.00   25
  6  \w     84.00 173.00   1.00   12.00    --  103.10  35.00  17.00   89
  7  \w    -63.00 -28.00   1.00    3.00    --  -38.50  63.00 145.20   35
  8  \w    -62.00  30.00   1.00    3.00    --  -38.50  57.00  30.00   92
  9  \w    -25.00  66.00   1.00    3.00    --   40.96 -57.00-150.00   91
 10  \w    -11.00  67.00   1.00    3.00    --   40.96 -65.00  90.00   78
 11  \w     31.00  58.00   1.00    3.00    --   40.96 -65.00-178.59   27
 12  \w     17.00  58.00   1.00    3.00    --   40.96  57.00  90.00   41
 13  \w    111.00 138.00   1.00   12.00    --  103.10  30.00-150.00   27
 14  \w     83.00 108.00   1.00   12.00    --  103.10  30.00-150.00   25
 15  \w     33.00  70.00   1.00   12.00    --  103.10 -30.00  30.00   37
 16  \w     72.00 100.00   1.00   12.00    --  103.10 -64.00 -99.54   28
 17  \w     72.00 121.00   1.00   12.00    --  103.10 -65.00 137.22   49
 18  \w     35.00 129.00   1.00   12.00    --  103.10 -65.00 173.07   94
 19  \w     67.00  95.00   1.00   12.00    --  103.10 -61.00   0.00   28
 20  \w     94.00 173.00   1.00   12.00    --  103.10  45.00 -60.00   79
 21  \w     83.00 134.00   1.00   12.00    --  103.10  45.00  60.00   51
 22  \w     62.00  92.00   1.00   12.00    --  103.10 -64.00-117.99   30
 23  \w     41.00 108.00   1.00   12.00    --  103.10 -65.00  81.17   67
 24  \w     82.00 173.00   1.00   12.00    --  103.10  45.00 -90.00   91
 25  \w     93.00 121.00   1.00   12.00    --  103.10 -30.00  30.00   28
 26  \w     60.00 112.00   1.00   12.00    --  103.10 -65.00 -59.91   52
 27  \w     62.00  95.00   1.00   12.00    --  103.10 -65.00  43.42   33
;
_diffrn_measurement_device 'four-circle diffractometer'
_diffrn_measurement_device_type 'SuperNova, Dual, Cu at home/near, Atlas'
_diffrn_measurement_method '\w scans'
_diffrn_orient_matrix_type 'CrysAlisPro convention (1999,Acta A55,543-557)'
_diffrn_orient_matrix_UB_11 -0.0770638000
_diffrn_orient_matrix_UB_12 0.1309427000
_diffrn_orient_matrix_UB_13 0.0307198000
_diffrn_orient_matrix_UB_21 0.1058643000
_diffrn_orient_matrix_UB_22 0.0874044000
_diffrn_orient_matrix_UB_23 -0.0551262000
_diffrn_orient_matrix_UB_31 -0.1016318000
_diffrn_orient_matrix_UB_32 -0.0349134000
_diffrn_orient_matrix_UB_33 -0.1278803000
_diffrn_radiation_monochromator mirror
_diffrn_radiation_probe x-ray
_diffrn_radiation_type 'Cu K\a'
_diffrn_radiation_wavelength 1.54184
_diffrn_reflns_av_R_equivalents 0.0309
_diffrn_reflns_av_unetI/netI 0.0404
_diffrn_reflns_Laue_measured_fraction_full 0.952
_diffrn_reflns_Laue_measured_fraction_max 0.920
_diffrn_reflns_limit_h_max 11
_diffrn_reflns_limit_h_min -11
_diffrn_reflns_limit_k_max 11
_diffrn_reflns_limit_k_min -12
_diffrn_reflns_limit_l_max 10
_diffrn_reflns_limit_l_min -13
_diffrn_reflns_number 7567
_diffrn_reflns_point_group_measured_fraction_full 0.952
_diffrn_reflns_point_group_measured_fraction_max 0.920
_diffrn_reflns_theta_full 67.684
_diffrn_reflns_theta_max 72.945
_diffrn_reflns_theta_min 4.092
_diffrn_source 'micro-focus sealed X-ray tube'
_diffrn_source_type 'SuperNova (Cu) X-ray Source'
_exptl_absorpt_coefficient_mu 1.758
_exptl_absorpt_correction_T_max 1.000
_exptl_absorpt_correction_T_min 0.873
_exptl_absorpt_correction_type gaussian
_exptl_absorpt_process_details
;
CrysAlisPro 1.171.42.81a (Rigaku Oxford Diffraction, 2023)
Numerical absorption correction based on gaussian integration over
a multifaceted crystal model
Empirical absorption correction using spherical harmonics,
implemented in SCALE3 ABSPACK scaling algorithm.
;
_exptl_crystal_colour colourless
_exptl_crystal_colour_primary colourless
_exptl_crystal_density_diffrn 1.420
_exptl_crystal_description irregular
_exptl_crystal_F_000 448
_exptl_crystal_size_max 0.09
_exptl_crystal_size_mid 0.08
_exptl_crystal_size_min 0.04
_refine_diff_density_max 0.536
_refine_diff_density_min -0.351
_refine_diff_density_rms 0.054
_refine_ls_extinction_method none
_refine_ls_goodness_of_fit_ref 1.028
_refine_ls_hydrogen_treatment constr
_refine_ls_matrix_type full
_refine_ls_number_parameters 273
_refine_ls_number_reflns 3645
_refine_ls_number_restraints 0
_refine_ls_restrained_S_all 1.028
_refine_ls_R_factor_all 0.0522
_refine_ls_R_factor_gt 0.0408
_refine_ls_shift/su_max 0.001
_refine_ls_shift/su_mean 0.000
_refine_ls_structure_factor_coef Fsqd
_refine_ls_weighting_details 'w=1/[\s^2^(Fo^2^)+(0.0582P)^2^+0.2903P] where P=(Fo^2^+2Fc^2^)/3'
_refine_ls_weighting_scheme calc
_refine_ls_wR_factor_gt 0.1012
_refine_ls_wR_factor_ref 0.1086
_reflns_Friedel_coverage 0.000
_reflns_number_gt 3016
_reflns_number_total 3645
_reflns_threshold_expression 'I > 2\s(I)'
_cod_data_source_file d4cc06605g2.cif
_cod_data_source_block sg_7_59
_cod_database_code 7134234
_shelx_shelxl_version_number 2014/7
_chemical_oxdiff_formula C23H23NO5S
_shelx_space_group_comment
;
The symmetry employed for this shelxl refinement is uniquely defined
by the following loop, which should always be used as a source of
symmetry information in preference to the above space-group names.
They are only intended as comments.
;
_olex2_refinement_description
;
1. Fixed Uiso
 At 1.2 times of:
  All C(H) groups, All C(H,H) groups
 At 1.5 times of:
  All C(H,H,H) groups
2.a Ternary CH refined with riding coordinates:
 C3(H3), C12(H12), C13(H13)
2.b Secondary CH2 refined with riding coordinates:
 C1(H1A,H1B), C2(H2A,H2B), C15(H15A,H15B)
2.c Aromatic/amide H refined with riding coordinates:
 C6(H6), C7(H7), C8(H8), C9(H9), C18(H18), C19(H19), C21(H21), C22(H22)
2.d Idealised Me refined as rotating group:
 C16(H16A,H16B,H16C), C23(H23A,H23B,H23C)
;
_olex2_date_sample_data_collection 2023-03-08
_olex2_submission_special_instructions 'No special instructions were received'
_oxdiff_exptl_absorpt_empirical_details
;
Empirical correction (ABSPACK) includes:
- Absorption correction using spherical harmonics
- Frame scaling
;
_oxdiff_exptl_absorpt_empirical_full_max 1.303
_oxdiff_exptl_absorpt_empirical_full_min 0.805

loop_
_space_group_symop_operation_xyz
'x, y, z'
'-x, -y, -z'

loop_
_atom_site_label
_atom_site_type_symbol
_atom_site_fract_x
_atom_site_fract_y
_atom_site_fract_z
_atom_site_U_iso_or_equiv
_atom_site_adp_type
_atom_site_occupancy
_atom_site_site_symmetry_order
_atom_site_calc_flag
_atom_site_refinement_flags_posn
_atom_site_refinement_flags_adp
_atom_site_refinement_flags_occupancy
_atom_site_disorder_assembly
_atom_site_disorder_group
S1 S 0.23616(5) 0.57558(5) 0.74550(5) 0.01985(14) Uani 1 1 d . . . . .
O1 O 0.31632(15) 0.01419(14) 0.50842(13) 0.0206(3) Uani 1 1 d . . . . .
O2 O 0.30213(17) 0.52693(16) 0.36316(15) 0.0304(4) Uani 1 1 d . . . . .
O3 O 0.15442(15) 0.34275(14) 0.25543(13) 0.0213(3) Uani 1 1 d . . . . .
O4 O 0.14172(16) 0.60618(15) 0.63833(14) 0.0271(3) Uani 1 1 d . . . . .
O5 O 0.18377(16) 0.55727(15) 0.85518(14) 0.0268(3) Uani 1 1 d . . . . .
N1 N 0.30182(18) 0.42865(16) 0.70392(16) 0.0190(4) Uani 1 1 d . . . . .
C1 C 0.4078(2) 0.3828(2) 0.8009(2) 0.0248(4) Uani 1 1 d . . . . .
H1A H 0.3610 0.3539 0.8667 0.030 Uiso 1 1 calc R U . . .
H1B H 0.4850 0.4591 0.8386 0.030 Uiso 1 1 calc R U . . .
C2 C 0.4683(2) 0.2597(2) 0.7353(2) 0.0249(4) Uani 1 1 d . . . . .
H2A H 0.4261 0.1704 0.7531 0.030 Uiso 1 1 calc R U . . .
H2B H 0.5741 0.2664 0.7629 0.030 Uiso 1 1 calc R U . . .
C3 C 0.4278(2) 0.2671(2) 0.59603(19) 0.0194(4) Uani 1 1 d . . . . .
H3 H 0.5152 0.2727 0.5587 0.023 Uiso 1 1 calc R U . . .
C4 C 0.3163(2) 0.1567(2) 0.52152(19) 0.0192(4) Uani 1 1 d . . . . .
C5 C 0.1862(2) -0.0352(2) 0.42742(18) 0.0200(4) Uani 1 1 d . . . . .
C6 C 0.1390(2) -0.1749(2) 0.38678(19) 0.0227(4) Uani 1 1 d . . . . .
H6 H 0.1940 -0.2473 0.4123 0.027 Uiso 1 1 calc R U . . .
C7 C 0.0059(2) -0.2031(2) 0.3061(2) 0.0252(5) Uani 1 1 d . . . . .
H7 H -0.0315 -0.2976 0.2752 0.030 Uiso 1 1 calc R U . . .
C8 C -0.0739(2) -0.0956(2) 0.2696(2) 0.0248(5) Uani 1 1 d . . . . .
H8 H -0.1645 -0.1191 0.2146 0.030 Uiso 1 1 calc R U . . .
C9 C -0.0250(2) 0.0446(2) 0.31114(19) 0.0208(4) Uani 1 1 d . . . . .
H9 H -0.0803 0.1168 0.2855 0.025 Uiso 1 1 calc R U . . .
C10 C 0.1090(2) 0.0755(2) 0.39223(18) 0.0190(4) Uani 1 1 d . . . . .
C11 C 0.1995(2) 0.1998(2) 0.45611(18) 0.0186(4) Uani 1 1 d . . . . .
C12 C 0.2092(2) 0.35649(19) 0.47366(18) 0.0179(4) Uani 1 1 d . . . . .
H12 H 0.1214 0.3891 0.5012 0.022 Uiso 1 1 calc R U . . .
C13 C 0.3434(2) 0.39898(19) 0.58204(18) 0.0178(4) Uani 1 1 d . . . . .
H13 H 0.4062 0.4792 0.5670 0.021 Uiso 1 1 calc R U . . .
C14 C 0.2292(2) 0.4185(2) 0.35976(19) 0.0193(4) Uani 1 1 d . . . . .
C15 C 0.1609(2) 0.4015(2) 0.14319(19) 0.0248(5) Uani 1 1 d . . . . .
H15A H 0.2619 0.4150 0.1333 0.030 Uiso 1 1 calc R U . . .
H15B H 0.1218 0.4935 0.1481 0.030 Uiso 1 1 calc R U . . .
C16 C 0.0733(2) 0.3014(2) 0.0349(2) 0.0274(5) Uani 1 1 d . . . . .
H16A H 0.0750 0.3399 -0.0415 0.041 Uiso 1 1 calc R U . . .
H16B H -0.0262 0.2878 0.0460 0.041 Uiso 1 1 calc R U . . .
H16C H 0.1141 0.2113 0.0297 0.041 Uiso 1 1 calc R U . . .
C17 C 0.3803(2) 0.70986(19) 0.79007(18) 0.0187(4) Uani 1 1 d . . . . .
C18 C 0.4520(2) 0.7400(2) 0.91263(19) 0.0215(4) Uani 1 1 d . . . . .
H18 H 0.4224 0.6905 0.9727 0.026 Uiso 1 1 calc R U . . .
C19 C 0.5674(2) 0.8429(2) 0.9469(2) 0.0225(4) Uani 1 1 d . . . . .
H19 H 0.6163 0.8636 1.0310 0.027 Uiso 1 1 calc R U . . .
C20 C 0.6132(2) 0.9166(2) 0.8598(2) 0.0214(4) Uani 1 1 d . . . . .
C21 C 0.5374(2) 0.8862(2) 0.7379(2) 0.0227(4) Uani 1 1 d . . . . .
H21 H 0.5658 0.9367 0.6780 0.027 Uiso 1 1 calc R U . . .
C22 C 0.4210(2) 0.7837(2) 0.7016(2) 0.0227(4) Uani 1 1 d . . . . .
H22 H 0.3703 0.7643 0.6180 0.027 Uiso 1 1 calc R U . . .
C23 C 0.7400(2) 1.0265(2) 0.8981(2) 0.0279(5) Uani 1 1 d . . . . .
H23A H 0.7740 1.0386 0.9880 0.042 Uiso 1 1 calc R U . . .
H23B H 0.7111 1.1154 0.8744 0.042 Uiso 1 1 calc R U . . .
H23C H 0.8176 0.9971 0.8567 0.042 Uiso 1 1 calc R U . . .

loop_
_atom_site_aniso_label
_atom_site_aniso_U_11
_atom_site_aniso_U_22
_atom_site_aniso_U_33
_atom_site_aniso_U_23
_atom_site_aniso_U_13
_atom_site_aniso_U_12
S1 0.0171(2) 0.0203(2) 0.0204(3) -0.00153(18) 0.0038(2) -0.00013(17)
O1 0.0203(7) 0.0176(7) 0.0219(8) 0.0021(5) 0.0011(6) -0.0007(5)
O2 0.0335(8) 0.0248(8) 0.0282(9) 0.0068(6) -0.0018(7) -0.0110(6)
O3 0.0225(7) 0.0230(7) 0.0166(7) 0.0025(5) 0.0025(6) -0.0033(5)
O4 0.0231(7) 0.0268(7) 0.0275(9) -0.0032(6) 0.0002(6) 0.0039(6)
O5 0.0234(7) 0.0285(8) 0.0278(9) -0.0019(6) 0.0101(7) -0.0026(6)
N1 0.0183(8) 0.0196(8) 0.0174(9) 0.0003(6) 0.0025(7) -0.0010(6)
C1 0.0315(11) 0.0206(10) 0.0207(11) 0.0023(8) 0.0021(9) 0.0032(8)
C2 0.0255(10) 0.0263(10) 0.0214(11) 0.0021(8) 0.0022(9) 0.0034(8)
C3 0.0162(9) 0.0202(9) 0.0202(11) 0.0008(8) 0.0029(8) -0.0024(7)
C4 0.0191(9) 0.0180(9) 0.0201(11) 0.0028(7) 0.0052(8) -0.0026(7)
C5 0.0190(9) 0.0233(10) 0.0165(10) 0.0017(8) 0.0037(8) -0.0032(7)
C6 0.0288(11) 0.0196(9) 0.0191(11) 0.0020(8) 0.0058(9) -0.0022(8)
C7 0.0293(11) 0.0209(10) 0.0228(12) -0.0020(8) 0.0072(9) -0.0088(8)
C8 0.0225(10) 0.0281(11) 0.0201(11) -0.0022(8) 0.0031(9) -0.0080(8)
C9 0.0189(9) 0.0233(10) 0.0191(11) 0.0022(8) 0.0033(8) -0.0021(7)
C10 0.0200(9) 0.0201(9) 0.0168(10) 0.0005(7) 0.0070(8) -0.0039(7)
C11 0.0183(9) 0.0192(9) 0.0181(10) 0.0016(7) 0.0057(8) -0.0023(7)
C12 0.0157(9) 0.0179(9) 0.0183(11) -0.0001(7) 0.0022(8) -0.0018(7)
C13 0.0154(9) 0.0189(9) 0.0180(11) 0.0001(7) 0.0040(8) -0.0015(7)
C14 0.0164(9) 0.0172(9) 0.0222(11) 0.0003(7) 0.0013(8) 0.0000(7)
C15 0.0274(11) 0.0279(10) 0.0195(11) 0.0060(8) 0.0058(9) -0.0012(8)
C16 0.0292(11) 0.0337(11) 0.0185(11) 0.0013(8) 0.0040(9) 0.0049(9)
C17 0.0194(9) 0.0168(9) 0.0190(11) -0.0012(7) 0.0047(8) 0.0012(7)
C18 0.0252(10) 0.0216(9) 0.0179(11) 0.0034(8) 0.0059(9) 0.0007(8)
C19 0.0227(10) 0.0238(10) 0.0185(11) 0.0012(8) 0.0003(9) 0.0004(8)
C20 0.0202(9) 0.0187(9) 0.0257(12) 0.0024(8) 0.0062(9) 0.0032(7)
C21 0.0268(10) 0.0207(9) 0.0228(11) 0.0044(8) 0.0098(9) 0.0021(8)
C22 0.0274(10) 0.0225(10) 0.0170(11) 0.0000(8) 0.0038(9) 0.0027(8)
C23 0.0231(10) 0.0244(10) 0.0352(13) 0.0041(9) 0.0052(10) -0.0006(8)

loop_
_atom_type_symbol
_atom_type_description
_atom_type_scat_dispersion_real
_atom_type_scat_dispersion_imag
_atom_type_scat_source
C C 0.0181 0.0091 'International Tables Vol C Tables 4.2.6.8 and 6.1.1.4'
H H 0.0000 0.0000 'International Tables Vol C Tables 4.2.6.8 and 6.1.1.4'
N N 0.0311 0.0180 'International Tables Vol C Tables 4.2.6.8 and 6.1.1.4'
O O 0.0492 0.0322 'International Tables Vol C Tables 4.2.6.8 and 6.1.1.4'
S S 0.3331 0.5567 'International Tables Vol C Tables 4.2.6.8 and 6.1.1.4'

loop_
_exptl_crystal_face_index_h
_exptl_crystal_face_index_k
_exptl_crystal_face_index_l
_exptl_crystal_face_perp_dist
2 -3 6 0.0208
-2 3 -6 0.0208
6 2 -3 0.0429
-6 -2 3 0.0429
3 -6 -1 0.0299
-3 6 1 0.0299

loop_
_geom_angle_atom_site_label_1
_geom_angle_atom_site_label_2
_geom_angle_atom_site_label_3
_geom_angle
_geom_angle_site_symmetry_1
_geom_angle_site_symmetry_3
_geom_angle_publ_flag
O4 S1 O5 120.81(9) . . ?
O4 S1 N1 107.25(9) . . ?
O4 S1 C17 108.10(9) . . ?
O5 S1 N1 105.29(9) . . ?
O5 S1 C17 106.74(9) . . ?
N1 S1 C17 108.10(9) . . ?
C4 O1 C5 103.59(15) . . ?
C14 O3 C15 115.45(15) . . ?
C1 N1 S1 115.43(13) . . ?
C1 N1 C13 110.70(16) . . ?
C13 N1 S1 120.74(13) . . ?
N1 C1 H1A 110.7 . . ?
N1 C1 H1B 110.7 . . ?
N1 C1 C2 105.18(17) . . ?
H1A C1 H1B 108.8 . . ?
C2 C1 H1A 110.7 . . ?
C2 C1 H1B 110.7 . . ?
C1 C2 H2A 110.5 . . ?
C1 C2 H2B 110.5 . . ?
C1 C2 C3 106.20(17) . . ?
H2A C2 H2B 108.7 . . ?
C3 C2 H2A 110.5 . . ?
C3 C2 H2B 110.5 . . ?
C2 C3 H3 111.2 . . ?
C2 C3 C13 107.31(16) . . ?
C4 C3 C2 115.77(16) . . ?
C4 C3 H3 111.2 . . ?
C4 C3 C13 99.47(15) . . ?
C13 C3 H3 111.2 . . ?
O1 C4 C3 128.99(18) . . ?
C11 C4 O1 114.11(17) . . ?
C11 C4 C3 116.90(17) . . ?
O1 C5 C10 111.34(17) . . ?
C6 C5 O1 124.48(19) . . ?
C6 C5 C10 124.2(2) . . ?
C5 C6 H6 122.1 . . ?
C5 C6 C7 115.9(2) . . ?
C7 C6 H6 122.1 . . ?
C6 C7 H7 119.3 . . ?
C6 C7 C8 121.41(19) . . ?
C8 C7 H7 119.3 . . ?
C7 C8 H8 119.0 . . ?
C9 C8 C7 122.1(2) . . ?
C9 C8 H8 119.0 . . ?
C8 C9 H9 121.2 . . ?
C8 C9 C10 117.5(2) . . ?
C10 C9 H9 121.2 . . ?
C5 C10 C11 104.41(18) . . ?
C9 C10 C5 118.92(18) . . ?
C9 C10 C11 136.67(19) . . ?
C4 C11 C10 106.55(17) . . ?
C4 C11 C12 110.72(17) . . ?
C10 C11 C12 142.73(19) . . ?
C11 C12 H12 109.6 . . ?
C11 C12 C13 102.24(16) . . ?
C11 C12 C14 114.22(16) . . ?
C13 C12 H12 109.6 . . ?
C14 C12 H12 109.6 . . ?
C14 C12 C13 111.40(15) . . ?
N1 C13 C3 101.93(15) . . ?
N1 C13 C12 112.08(15) . . ?
N1 C13 H13 111.4 . . ?
C3 C13 H13 111.4 . . ?
C12 C13 C3 108.20(15) . . ?
C12 C13 H13 111.4 . . ?
O2 C14 O3 123.38(19) . . ?
O2 C14 C12 123.97(19) . . ?
O3 C14 C12 112.62(16) . . ?
O3 C15 H15A 110.1 . . ?
O3 C15 H15B 110.1 . . ?
O3 C15 C16 108.22(16) . . ?
H15A C15 H15B 108.4 . . ?
C16 C15 H15A 110.1 . . ?
C16 C15 H15B 110.1 . . ?
C15 C16 H16A 109.5 . . ?
C15 C16 H16B 109.5 . . ?
C15 C16 H16C 109.5 . . ?
H16A C16 H16B 109.5 . . ?
H16A C16 H16C 109.5 . . ?
H16B C16 H16C 109.5 . . ?
C18 C17 S1 119.54(15) . . ?
C18 C17 C22 120.75(18) . . ?
C22 C17 S1 119.71(16) . . ?
C17 C18 H18 120.2 . . ?
C17 C18 C19 119.51(18) . . ?
C19 C18 H18 120.2 . . ?
C18 C19 H19 119.4 . . ?
C18 C19 C20 121.2(2) . . ?
C20 C19 H19 119.4 . . ?
C19 C20 C23 120.6(2) . . ?
C21 C20 C19 118.10(19) . . ?
C21 C20 C23 121.32(19) . . ?
C20 C21 H21 119.2 . . ?
C20 C21 C22 121.65(19) . . ?
C22 C21 H21 119.2 . . ?
C17 C22 H22 120.6 . . ?
C21 C22 C17 118.8(2) . . ?
C21 C22 H22 120.6 . . ?
C20 C23 H23A 109.5 . . ?
C20 C23 H23B 109.5 . . ?
C20 C23 H23C 109.5 . . ?
H23A C23 H23B 109.5 . . ?
H23A C23 H23C 109.5 . . ?
H23B C23 H23C 109.5 . . ?

loop_
_geom_bond_atom_site_label_1
_geom_bond_atom_site_label_2
_geom_bond_distance
_geom_bond_site_symmetry_2
_geom_bond_publ_flag
S1 O4 1.4332(17) . ?
S1 O5 1.4337(15) . ?
S1 N1 1.6389(17) . ?
S1 C17 1.768(2) . ?
O1 C4 1.370(2) . ?
O1 C5 1.395(2) . ?
O2 C14 1.210(2) . ?
O3 C14 1.329(2) . ?
O3 C15 1.457(2) . ?
N1 C1 1.474(3) . ?
N1 C13 1.481(2) . ?
C1 H1A 0.9900 . ?
C1 H1B 0.9900 . ?
C1 C2 1.516(3) . ?
C2 H2A 0.9900 . ?
C2 H2B 0.9900 . ?
C2 C3 1.540(3) . ?
C3 H3 1.0000 . ?
C3 C4 1.487(3) . ?
C3 C13 1.569(3) . ?
C4 C11 1.337(3) . ?
C5 C6 1.380(3) . ?
C5 C10 1.403(3) . ?
C6 H6 0.9500 . ?
C6 C7 1.391(3) . ?
C7 H7 0.9500 . ?
C7 C8 1.395(3) . ?
C8 H8 0.9500 . ?
C8 C9 1.389(3) . ?
C9 H9 0.9500 . ?
C9 C10 1.401(3) . ?
C10 C11 1.441(3) . ?
C11 C12 1.498(3) . ?
C12 H12 1.0000 . ?
C12 C13 1.567(3) . ?
C12 C14 1.518(3) . ?
C13 H13 1.0000 . ?
C15 H15A 0.9900 . ?
C15 H15B 0.9900 . ?
C15 C16 1.504(3) . ?
C16 H16A 0.9800 . ?
C16 H16B 0.9800 . ?
C16 H16C 0.9800 . ?
C17 C18 1.386(3) . ?
C17 C22 1.394(3) . ?
C18 H18 0.9500 . ?
C18 C19 1.387(3) . ?
C19 H19 0.9500 . ?
C19 C20 1.400(3) . ?
C20 C21 1.392(3) . ?
C20 C23 1.506(3) . ?
C21 H21 0.9500 . ?
C21 C22 1.392(3) . ?
C22 H22 0.9500 . ?
C23 H23A 0.9800 . ?
C23 H23B 0.9800 . ?
C23 H23C 0.9800 . ?

loop_
_geom_torsion_atom_site_label_1
_geom_torsion_atom_site_label_2
_geom_torsion_atom_site_label_3
_geom_torsion_atom_site_label_4
_geom_torsion
_geom_torsion_site_symmetry_1
_geom_torsion_site_symmetry_2
_geom_torsion_site_symmetry_3
_geom_torsion_site_symmetry_4
_geom_torsion_publ_flag
S1 N1 C1 C2 -171.48(13) . . . . ?
S1 N1 C13 C3 168.58(12) . . . . ?
S1 N1 C13 C12 -75.94(18) . . . . ?
S1 C17 C18 C19 178.35(16) . . . . ?
S1 C17 C22 C21 -178.16(15) . . . . ?
O1 C4 C11 C10 0.5(2) . . . . ?
O1 C4 C11 C12 -178.93(15) . . . . ?
O1 C5 C6 C7 179.94(17) . . . . ?
O1 C5 C10 C9 -179.76(16) . . . . ?
O1 C5 C10 C11 0.3(2) . . . . ?
O4 S1 N1 C1 177.15(14) . . . . ?
O4 S1 N1 C13 39.56(16) . . . . ?
O4 S1 C17 C18 153.50(16) . . . . ?
O4 S1 C17 C22 -26.88(18) . . . . ?
O5 S1 N1 C1 -53.00(16) . . . . ?
O5 S1 N1 C13 169.42(14) . . . . ?
O5 S1 C17 C18 22.13(19) . . . . ?
O5 S1 C17 C22 -158.25(16) . . . . ?
N1 S1 C17 C18 -90.71(17) . . . . ?
N1 S1 C17 C22 88.91(17) . . . . ?
N1 C1 C2 C3 16.6(2) . . . . ?
C1 N1 C13 C3 29.21(19) . . . . ?
C1 N1 C13 C12 144.69(16) . . . . ?
C1 C2 C3 C4 -109.33(19) . . . . ?
C1 C2 C3 C13 0.7(2) . . . . ?
C2 C3 C4 O1 -57.1(3) . . . . ?
C2 C3 C4 C11 123.86(19) . . . . ?
C2 C3 C13 N1 -17.36(18) . . . . ?
C2 C3 C13 C12 -135.64(16) . . . . ?
C3 C4 C11 C10 179.74(16) . . . . ?
C3 C4 C11 C12 0.3(2) . . . . ?
C4 O1 C5 C6 179.97(18) . . . . ?
C4 O1 C5 C10 0.02(19) . . . . ?
C4 C3 C13 N1 103.54(16) . . . . ?
C4 C3 C13 C12 -14.74(18) . . . . ?
C4 C11 C12 C13 -9.8(2) . . . . ?
C4 C11 C12 C14 110.64(19) . . . . ?
C5 O1 C4 C3 -179.44(18) . . . . ?
C5 O1 C4 C11 -0.4(2) . . . . ?
C5 C6 C7 C8 -0.1(3) . . . . ?
C5 C10 C11 C4 -0.5(2) . . . . ?
C5 C10 C11 C12 178.7(2) . . . . ?
C6 C5 C10 C9 0.3(3) . . . . ?
C6 C5 C10 C11 -179.66(18) . . . . ?
C6 C7 C8 C9 0.2(3) . . . . ?
C7 C8 C9 C10 -0.1(3) . . . . ?
C8 C9 C10 C5 -0.2(3) . . . . ?
C8 C9 C10 C11 179.7(2) . . . . ?
C9 C10 C11 C4 179.6(2) . . . . ?
C9 C10 C11 C12 -1.2(4) . . . . ?
C10 C5 C6 C7 -0.1(3) . . . . ?
C10 C11 C12 C13 171.0(2) . . . . ?
C10 C11 C12 C14 -68.5(3) . . . . ?
C11 C12 C13 N1 -96.26(17) . . . . ?
C11 C12 C13 C3 15.34(18) . . . . ?
C11 C12 C14 O2 -144.0(2) . . . . ?
C11 C12 C14 O3 37.9(2) . . . . ?
C13 N1 C1 C2 -29.8(2) . . . . ?
C13 C3 C4 O1 -171.62(18) . . . . ?
C13 C3 C4 C11 9.3(2) . . . . ?
C13 C12 C14 O2 -28.7(3) . . . . ?
C13 C12 C14 O3 153.08(16) . . . . ?
C14 O3 C15 C16 178.88(17) . . . . ?
C14 C12 C13 N1 141.34(16) . . . . ?
C14 C12 C13 C3 -107.06(17) . . . . ?
C15 O3 C14 O2 -2.2(3) . . . . ?
C15 O3 C14 C12 175.94(15) . . . . ?
C17 S1 N1 C1 60.80(16) . . . . ?
C17 S1 N1 C13 -76.78(16) . . . . ?
C17 C18 C19 C20 -0.2(3) . . . . ?
C18 C17 C22 C21 1.5(3) . . . . ?
C18 C19 C20 C21 1.5(3) . . . . ?
C18 C19 C20 C23 -179.07(19) . . . . ?
C19 C20 C21 C22 -1.3(3) . . . . ?
C20 C21 C22 C17 -0.1(3) . . . . ?
C22 C17 C18 C19 -1.3(3) . . . . ?
C23 C20 C21 C22 179.26(19) . . . . ?

loop_
_exptl_oxdiff_crystal_face_indexfrac_h
_exptl_oxdiff_crystal_face_indexfrac_k
_exptl_oxdiff_crystal_face_indexfrac_l
_exptl_oxdiff_crystal_face_x
_exptl_oxdiff_crystal_face_y
_exptl_oxdiff_crystal_face_z
2.0286 -2.9587 5.8886 -0.3629 -0.3685 -0.8559
-2.0286 2.9587 -5.8886 0.3629 0.3685 0.8559
5.5227 2.2055 -2.8777 -0.2252 0.9361 -0.2703
-5.5227 -2.2055 2.8777 0.2252 -0.9361 0.2703
2.9725 -5.5890 -1.0399 -0.9929 -0.1165 0.0260
-2.9725 5.5890 1.0399 0.9929 0.1165 -0.0260
